data_2221507
loop_
_publ_author_name
'Tan, Daniel Teoh-Chuan'
'Osman, Hasnah'
'Kamaruddin, Azlina Harun'
'Jebas, Samuel Robinson'
'Fun, Hoong-Kun'

_publ_section_title
;
 5-Chloro-8-hydroxy-6-methyl-1,4-naphthoquinone
;
_journal_coeditor_code SJ2597
_journal_issue 4
_journal_name_full 'Acta Crystallographica Section E'
_journal_page_first o871
_journal_page_last o872
_journal_paper_doi 10.1107/S1600536809010137
_journal_volume 65
_journal_year 2009
_chemical_formula_iupac 'C11 H7 Cl O3'
_chemical_formula_moiety 'C11 H7 Cl O3'
_chemical_formula_sum 'C11 H7 Cl O3'
_chemical_formula_weight 222.62
_chemical_name_common
;
8-Chloro-5-hydroxy-7-methyl-1,4-naphthoquinone
;
_chemical_name_systematic
;
5-Chloro-8-hydroxy-6-methyl-1,4-naphthoquinone
;
_space_group_IT_number 15
_symmetry_cell_setting monoclinic
_symmetry_space_group_name_Hall '-C 2yc'
_symmetry_space_group_name_H-M 'C 1 2/c 1'
_atom_sites_solution_hydrogens geom
_atom_sites_solution_primary direct
_atom_sites_solution_secondary difmap
_audit_creation_method SHELXL-97
_cell_angle_alpha 90.00
_cell_angle_beta 100.2850(10)
_cell_angle_gamma 90.00
_cell_formula_units_Z 8
_cell_length_a 10.75460(10)
_cell_length_b 10.31040(10)
_cell_length_c 16.8370(2)
_cell_measurement_reflns_used 6307
_cell_measurement_temperature 100.00(10)
_cell_measurement_theta_max 30.11
_cell_measurement_theta_min 2.76
_cell_volume 1836.96(3)
_computing_cell_refinement 'SAINT (Bruker, 2005)'
_computing_data_collection 'APEX2 (Bruker, 2005)'
_computing_data_reduction 'SAINT (Bruker, 2005)'
_computing_molecular_graphics 'SHELXTL (Sheldrick, 2008)'
_computing_publication_material
;
SHELXTL (Sheldrick, 2008) and PLATON (Spek, 2009)
;
_computing_structure_refinement 'SHELXTL (Sheldrick, 2008)'
_computing_structure_solution 'SHELXTL (Sheldrick, 2008)'
_diffrn_ambient_temperature 100
_diffrn_measured_fraction_theta_full 0.990
_diffrn_measured_fraction_theta_max 0.990
_diffrn_measurement_device_type 'Bruker SMART APEXII CCD area-detector'
_diffrn_measurement_method '\f and \w'
_diffrn_radiation_monochromator graphite
_diffrn_radiation_source 'fine-focus sealed tube'
_diffrn_radiation_type MoK\a
_diffrn_radiation_wavelength 0.71073
_diffrn_reflns_av_R_equivalents 0.0309
_diffrn_reflns_av_sigmaI/netI 0.0272
_diffrn_reflns_limit_h_max 17
_diffrn_reflns_limit_h_min -12
_diffrn_reflns_limit_k_max 16
_diffrn_reflns_limit_k_min -16
_diffrn_reflns_limit_l_max 27
_diffrn_reflns_limit_l_min -27
_diffrn_reflns_number 17328
_diffrn_reflns_theta_full 35.06
_diffrn_reflns_theta_max 35.06
_diffrn_reflns_theta_min 2.76
_diffrn_standards_number 0
_exptl_absorpt_coefficient_mu 0.395
_exptl_absorpt_correction_T_max 0.9453
_exptl_absorpt_correction_T_min 0.8911
_exptl_absorpt_correction_type multi-scan
_exptl_absorpt_process_details '(SADABS; Bruker, 2005)'
_exptl_crystal_colour red
_exptl_crystal_density_diffrn 1.610
_exptl_crystal_density_method 'not measured'
_exptl_crystal_description block
_exptl_crystal_F_000 912
_exptl_crystal_size_max 0.30
_exptl_crystal_size_mid 0.21
_exptl_crystal_size_min 0.14
_refine_diff_density_max 0.607
_refine_diff_density_min -0.351
_refine_ls_extinction_method none
_refine_ls_goodness_of_fit_ref 1.072
_refine_ls_hydrogen_treatment constr
_refine_ls_matrix_type full
_refine_ls_number_parameters 137
_refine_ls_number_reflns 4015
_refine_ls_number_restraints 0
_refine_ls_restrained_S_all 1.072
_refine_ls_R_factor_all 0.0460
_refine_ls_R_factor_gt 0.0380
_refine_ls_shift/su_max_lt 0.001
_refine_ls_shift/su_mean 0.000
_refine_ls_structure_factor_coef Fsqd
_refine_ls_weighting_details 'calc w=1/[\s^2^(Fo^2^)+(0.0595P)^2^+0.6106P] where P=(Fo^2^+2Fc^2^)/3'
_refine_ls_weighting_scheme calc
_refine_ls_wR_factor_gt 0.1038
_refine_ls_wR_factor_ref 0.1089
_reflns_number_gt 3356
_reflns_number_total 4015
_reflns_threshold_expression I>2\s(I)
_cod_data_source_file sj2597.cif
_cod_data_source_block I
_cod_depositor_comments
;
The following automatic conversions were performed:
'_symmetry_cell_setting' value 'Monoclinic' changed to 'monoclinic'
according to '/home/saulius/struct/CIF-dictionaries/cif_core.dic'
dictionary named 'cif_core.dic' version 2.4.1 from 2010-06-29.

Automatic conversion script
Id: cif_fix_enum 1527 2010-12-29 10:47:43Z saulius 

The following automatic conversions were performed:

'_symmetry_cell_setting' value 'Monoclinic' changed to 'monoclinic'
according to /home/saulius/struct/CIF-dictionaries/cif_core.dic
dictionary named 'cif_core.dic' version 2.4.1 from 2010-06-29.

Automatic conversion script
Id: cif_fix_values 1715 2011-07-08 13:25:40Z adriana 
;
_cod_original_sg_symbol_H-M 'C 2/c'
_cod_database_code 2221507
_cod_database_fobs_code 2221507

loop_
_symmetry_equiv_pos_as_xyz
'x, y, z'
'-x, y, -z+1/2'
'x+1/2, y+1/2, z'
'-x+1/2, y+1/2, -z+1/2'
'-x, -y, -z'
'x, -y, z-1/2'
'-x+1/2, -y+1/2, -z'
'x+1/2, -y+1/2, z-1/2'

loop_
_atom_site_type_symbol
_atom_site_label
_atom_site_fract_x
_atom_site_fract_y
_atom_site_fract_z
_atom_site_U_iso_or_equiv
_atom_site_adp_type
_atom_site_calc_flag
_atom_site_refinement_flags
_atom_site_occupancy
_atom_site_disorder_assembly
_atom_site_disorder_group
Cl Cl1 0.60008(2) 0.08776(3) 0.687132(14) 0.02314(8) Uani d . 1 . .
O O1 0.40351(7) 0.18970(8) 0.57005(5) 0.02395(16) Uani d . 1 . .
O O2 0.64859(7) 0.18264(8) 0.31989(4) 0.02085(15) Uani d . 1 . .
O O3 0.83772(7) 0.06289(8) 0.40048(4) 0.02028(14) Uani d . 1 . .
H H1O3 0.7847 0.1042 0.3653 0.030 Uiso d R 1 . .
C C1 0.46492(8) 0.18621(9) 0.51561(6) 0.01565(16) Uani d . 1 . .
C C2 0.40771(9) 0.23850(9) 0.43571(6) 0.01789(17) Uani d . 1 . .
H H2A 0.3271 0.2743 0.4292 0.021 Uiso calc R 1 . .
C C3 0.46720(9) 0.23648(9) 0.37229(6) 0.01852(17) Uani d . 1 . .
H H3A 0.4275 0.2710 0.3232 0.022 Uiso calc R 1 . .
C C4 0.59410(9) 0.18056(9) 0.37912(5) 0.01556(16) Uani d . 1 . .
C C5 0.77541(8) 0.06817(8) 0.46273(6) 0.01477(15) Uani d . 1 . .
C C6 0.83488(8) 0.01527(9) 0.53621(6) 0.01568(16) Uani d . 1 . .
H H6A 0.9135 -0.0238 0.5394 0.019 Uiso calc R 1 . .
C C7 0.77959(8) 0.01969(9) 0.60416(5) 0.01563(15) Uani d . 1 . .
C C8 0.65972(8) 0.07923(9) 0.59849(5) 0.01508(15) Uani d . 1 . .
C C9 0.59512(8) 0.12905(8) 0.52543(5) 0.01356(15) Uani d . 1 . .
C C10 0.65466(8) 0.12451(8) 0.45647(5) 0.01354(15) Uani d . 1 . .
C C11 0.84754(10) -0.03753(11) 0.68182(6) 0.02193(19) Uani d . 1 . .
H H11A 0.9265 -0.0738 0.6736 0.033 Uiso calc R 1 . .
H H11B 0.7964 -0.1044 0.6993 0.033 Uiso calc R 1 . .
H H11C 0.8632 0.0290 0.7222 0.033 Uiso calc R 1 . .

loop_
_atom_site_aniso_label
_atom_site_aniso_U_11
_atom_site_aniso_U_22
_atom_site_aniso_U_33
_atom_site_aniso_U_12
_atom_site_aniso_U_13
_atom_site_aniso_U_23
Cl1 0.02101(12) 0.03306(14) 0.01720(11) 0.00279(9) 0.00841(8) 0.00089(8)
O1 0.0164(3) 0.0311(4) 0.0264(4) 0.0055(3) 0.0096(3) -0.0001(3)
O2 0.0206(3) 0.0258(3) 0.0170(3) 0.0004(3) 0.0055(3) 0.0009(3)
O3 0.0172(3) 0.0258(3) 0.0200(3) 0.0053(3) 0.0093(3) 0.0014(3)
C1 0.0117(3) 0.0146(3) 0.0210(4) 0.0004(3) 0.0040(3) -0.0023(3)
C2 0.0123(4) 0.0162(4) 0.0243(4) 0.0018(3) 0.0009(3) -0.0017(3)
C3 0.0150(4) 0.0188(4) 0.0206(4) 0.0015(3) 0.0000(3) 0.0006(3)
C4 0.0146(4) 0.0150(3) 0.0170(4) -0.0012(3) 0.0027(3) -0.0009(3)
C5 0.0122(3) 0.0152(3) 0.0181(4) -0.0003(3) 0.0058(3) -0.0017(3)
C6 0.0115(3) 0.0164(4) 0.0193(4) 0.0008(3) 0.0034(3) -0.0012(3)
C7 0.0126(3) 0.0168(4) 0.0171(4) -0.0006(3) 0.0017(3) -0.0010(3)
C8 0.0130(3) 0.0174(4) 0.0154(4) -0.0011(3) 0.0043(3) -0.0013(3)
C9 0.0103(3) 0.0137(3) 0.0172(4) -0.0002(3) 0.0040(3) -0.0017(3)
C10 0.0113(3) 0.0141(3) 0.0156(3) 0.0001(3) 0.0033(3) -0.0014(3)
C11 0.0189(4) 0.0279(5) 0.0177(4) 0.0024(4) -0.0001(3) 0.0016(3)

loop_
_atom_type_symbol
_atom_type_description
_atom_type_scat_dispersion_real
_atom_type_scat_dispersion_imag
_atom_type_scat_source
C C 0.0033 0.0016 'International Tables Vol C Tables 4.2.6.8 and 6.1.1.4'
H H 0.0000 0.0000 'International Tables Vol C Tables 4.2.6.8 and 6.1.1.4'
O O 0.0106 0.0060 'International Tables Vol C Tables 4.2.6.8 and 6.1.1.4'
Cl Cl 0.1484 0.1585 'International Tables Vol C Tables 4.2.6.8 and 6.1.1.4'

loop_
_geom_angle_atom_site_label_1
_geom_angle_atom_site_label_2
_geom_angle_atom_site_label_3
_geom_angle_site_symmetry_1
_geom_angle_site_symmetry_3
_geom_angle
_geom_angle_publ_flag
C5 O3 H1O3 . . 99.0 ?
O1 C1 C2 . . 118.62(8) ?
O1 C1 C9 . . 123.19(9) ?
C2 C1 C9 . . 118.18(8) ?
C3 C2 C1 . . 122.65(8) ?
C3 C2 H2A . . 118.7 ?
C1 C2 H2A . . 118.7 ?
C2 C3 C4 . . 120.92(9) ?
C2 C3 H3A . . 119.5 ?
C4 C3 H3A . . 119.5 ?
O2 C4 C10 . . 121.37(8) ?
O2 C4 C3 . . 119.69(8) ?
C10 C4 C3 . . 118.94(8) ?
O3 C5 C6 . . 117.51(8) ?
O3 C5 C10 . . 122.69(8) ?
C6 C5 C10 . . 119.80(8) ?
C7 C6 C5 . . 121.57(8) ?
C7 C6 H6A . . 119.2 ?
C5 C6 H6A . . 119.2 ?
C6 C7 C8 . . 118.69(8) ?
C6 C7 C11 . . 119.62(8) ?
C8 C7 C11 . . 121.69(8) ?
C9 C8 C7 . . 121.48(8) ?
C9 C8 Cl1 . . 122.56(7) ?
C7 C8 Cl1 . . 115.95(7) ?
C8 C9 C10 . . 118.71(8) ?
C8 C9 C1 . . 123.27(8) ?
C10 C9 C1 . . 118.02(8) ?
C5 C10 C9 . . 119.69(8) ?
C5 C10 C4 . . 119.08(8) ?
C9 C10 C4 . . 121.21(8) ?
C7 C11 H11A . . 109.5 ?
C7 C11 H11B . . 109.5 ?
H11A C11 H11B . . 109.5 ?
C7 C11 H11C . . 109.5 ?
H11A C11 H11C . . 109.5 ?
H11B C11 H11C . . 109.5 ?

loop_
_geom_bond_atom_site_label_1
_geom_bond_atom_site_label_2
_geom_bond_site_symmetry_2
_geom_bond_distance
_geom_bond_publ_flag
Cl1 C8 . 1.7287(9) ?
O1 C1 . 1.2222(12) ?
O2 C4 . 1.2438(11) ?
O3 C5 . 1.3423(11) ?
O3 H1O3 . 0.8581 ?
C1 C2 . 1.4777(14) ?
C1 C9 . 1.5008(12) ?
C2 C3 . 1.3393(14) ?
C2 H2A . 0.9300 ?
C3 C4 . 1.4670(13) ?
C3 H3A . 0.9300 ?
C4 C10 . 1.4667(13) ?
C5 C6 . 1.3980(13) ?
C5 C10 . 1.4092(12) ?
C6 C7 . 1.3812(13) ?
C6 H6A . 0.9300 ?
C7 C8 . 1.4156(13) ?
C7 C11 . 1.5002(13) ?
C8 C9 . 1.3980(13) ?
C9 C10 . 1.4234(12) ?
C11 H11A . 0.9600 ?
C11 H11B . 0.9600 ?
C11 H11C . 0.9600 ?

loop_
_geom_hbond_atom_site_label_D
_geom_hbond_atom_site_label_H
_geom_hbond_atom_site_label_A
_geom_hbond_site_symmetry_A
_geom_hbond_distance_DH
_geom_hbond_distance_HA
_geom_hbond_distance_DA
_geom_hbond_angle_DHA
O3 H1O3 O2 . 0.86 1.73 2.5530(11) 161
C2 H2A O1 7_556 0.93 2.51 3.4124(12) 163
C3 H3A O2 2_655 0.93 2.57 3.3000(12) 136

loop_
_geom_torsion_atom_site_label_1
_geom_torsion_atom_site_label_2
_geom_torsion_atom_site_label_3
_geom_torsion_atom_site_label_4
_geom_torsion_site_symmetry_1
_geom_torsion_site_symmetry_2
_geom_torsion_site_symmetry_3
_geom_torsion_site_symmetry_4
_geom_torsion
_geom_torsion_publ_flag
O1 C1 C2 C3 . . . . -178.75(9) ?
C9 C1 C2 C3 . . . . 0.15(13) ?
C1 C2 C3 C4 . . . . 0.34(14) ?
C2 C3 C4 O2 . . . . -178.28(9) ?
C2 C3 C4 C10 . . . . 1.01(14) ?
O3 C5 C6 C7 . . . . 178.08(8) ?
C10 C5 C6 C7 . . . . -1.75(13) ?
C5 C6 C7 C8 . . . . 0.12(13) ?
C5 C6 C7 C11 . . . . -179.54(9) ?
C6 C7 C8 C9 . . . . 2.23(13) ?
C11 C7 C8 C9 . . . . -178.11(9) ?
C6 C7 C8 Cl1 . . . . -177.07(7) ?
C11 C7 C8 Cl1 . . . . 2.59(12) ?
C7 C8 C9 C10 . . . . -2.87(13) ?
Cl1 C8 C9 C10 . . . . 176.38(7) ?
C7 C8 C9 C1 . . . . 176.48(8) ?
Cl1 C8 C9 C1 . . . . -4.26(12) ?
O1 C1 C9 C8 . . . . -2.55(14) ?
C2 C1 C9 C8 . . . . 178.61(8) ?
O1 C1 C9 C10 . . . . 176.82(9) ?
C2 C1 C9 C10 . . . . -2.03(12) ?
O3 C5 C10 C9 . . . . -178.76(8) ?
C6 C5 C10 C9 . . . . 1.06(13) ?
O3 C5 C10 C4 . . . . -0.34(13) ?
C6 C5 C10 C4 . . . . 179.48(8) ?
C8 C9 C10 C5 . . . . 1.20(13) ?
C1 C9 C10 C5 . . . . -178.19(8) ?
C8 C9 C10 C4 . . . . -177.18(8) ?
C1 C9 C10 C4 . . . . 3.43(12) ?
O2 C4 C10 C5 . . . . -2.09(13) ?
C3 C4 C10 C5 . . . . 178.63(8) ?
O2 C4 C10 C9 . . . . 176.30(8) ?
C3 C4 C10 C9 . . . . -2.98(13) ?

loop_
_cod_related_entry_id
_cod_related_entry_database
_cod_related_entry_code
1 ChemSpider 278662
